data_4076309
loop_
_publ_author_name
'Conde-Guadano, Susana'
'Danopoulos, Andreas A.'
'Pattacini, Roberto'
'Hanton, Martin'
'Tooze, Robert P.'

_publ_section_title
;
 Indenyl Functionalized N-Heterocyclic Carbene Complexes of Chromium:
 Syntheses, Structures, and Reactivity Studies Relevant to Ethylene
 Oligomerization and Polymerization
;
_journal_issue 5
_journal_name_full Organometallics
_journal_page_first 1643
_journal_paper_doi 10.1021/om200641u
_journal_volume 31
_journal_year 2012
_chemical_formula_moiety 'C29 H35 Cl2 Cr N2'
_chemical_formula_sum 'C29 H35 Cl2 Cr N2'
_chemical_formula_weight 534.49
_space_group_IT_number 14
_symmetry_cell_setting monoclinic
_symmetry_Int_Tables_number 14
_symmetry_space_group_name_Hall '-P 2ybc'
_symmetry_space_group_name_H-M 'P 1 21/c 1'
_atom_sites_solution_hydrogens geom
_atom_sites_solution_primary direct
_atom_sites_solution_secondary difmap
_audit_creation_method SHELXL-97
_cell_angle_alpha 90.00
_cell_angle_beta 98.134(2)
_cell_angle_gamma 90.00
_cell_formula_units_Z 4
_cell_length_a 12.7984(5)
_cell_length_b 7.4565(3)
_cell_length_c 28.4004(11)
_cell_measurement_reflns_used 56419
_cell_measurement_temperature 120(2)
_cell_measurement_theta_max 27.48
_cell_measurement_theta_min 2.91
_cell_volume 2683.02(18)
_computing_cell_refinement 'DENZO (Otwinowski & Minor, 1997) & COLLECT (Hooft, R.W.W., 1998)'
_computing_data_collection 'COLLECT (Hooft, R.W.W., 1998)'
_computing_data_reduction 'DENZO (Otwinowski & Minor, 1997) & COLLECT (Hooft, R.W.W., 1998)'
_computing_molecular_graphics ORTEP
_computing_publication_material PLATON
_computing_structure_refinement 'SHELXL-97 (Sheldrick, 1997)'
_computing_structure_solution 'SHELXS-97 (Sheldrick, 1990)'
_diffrn_ambient_temperature 120(2)
_diffrn_measured_fraction_theta_full 0.981
_diffrn_measured_fraction_theta_max 0.973
_diffrn_measurement_device_type 'Bruker-Nonius APEX II CCD on \k-goniostat'
_diffrn_measurement_method '\f & \w scans'
_diffrn_radiation_monochromator '10cm confocal mirrors'
_diffrn_radiation_probe x-ray
_diffrn_radiation_type MoK\a
_diffrn_radiation_wavelength 0.71073
_diffrn_reflns_av_R_equivalents 0.0599
_diffrn_reflns_av_sigmaI/netI 0.0534
_diffrn_reflns_limit_h_max 16
_diffrn_reflns_limit_h_min -16
_diffrn_reflns_limit_k_max 9
_diffrn_reflns_limit_k_min -9
_diffrn_reflns_limit_l_max 36
_diffrn_reflns_limit_l_min -36
_diffrn_reflns_number 22543
_diffrn_reflns_theta_full 27.50
_diffrn_reflns_theta_max 27.61
_diffrn_reflns_theta_min 2.90
_diffrn_source 'Bruker-Nonius FR591 rotating anode'
_exptl_absorpt_coefficient_mu 0.646
_exptl_absorpt_correction_type none
_exptl_crystal_colour green
_exptl_crystal_density_diffrn 1.323
_exptl_crystal_density_method 'not measured'
_exptl_crystal_description plate
_exptl_crystal_F_000 1124
_exptl_crystal_size_max 0.18
_exptl_crystal_size_mid 0.15
_exptl_crystal_size_min 0.07
_refine_diff_density_max 0.735
_refine_diff_density_min -0.548
_refine_diff_density_rms 0.109
_refine_ls_extinction_method none
_refine_ls_goodness_of_fit_ref 1.077
_refine_ls_hydrogen_treatment constr
_refine_ls_matrix_type full
_refine_ls_number_parameters 313
_refine_ls_number_reflns 6070
_refine_ls_number_restraints 0
_refine_ls_restrained_S_all 1.077
_refine_ls_R_factor_all 0.0855
_refine_ls_R_factor_gt 0.0690
_refine_ls_shift/su_max 0.001
_refine_ls_shift/su_mean 0.000
_refine_ls_structure_factor_coef Fsqd
_refine_ls_weighting_details 'calc w=1/[\s^2^(Fo^2^)+(0.0481P)^2^+12.4576P] where P=(Fo^2^+2Fc^2^)/3'
_refine_ls_weighting_scheme calc
_refine_ls_wR_factor_gt 0.1624
_refine_ls_wR_factor_ref 0.1757
_reflns_number_gt 5067
_reflns_number_total 6070
_reflns_threshold_expression >2sigma(I)
_cod_data_source_file om200641u_si_001.cif
_cod_data_source_block complex2b_Cl
_cod_original_sg_symbol_H-M 'P 21/c'
_cod_database_code 4076309

loop_
_symmetry_equiv_pos_as_xyz
'x, y, z'
'-x, y+1/2, -z+1/2'
'-x, -y, -z'
'x, -y-1/2, z-1/2'

loop_
_atom_site_label
_atom_site_type_symbol
_atom_site_fract_x
_atom_site_fract_y
_atom_site_fract_z
_atom_site_U_iso_or_equiv
_atom_site_adp_type
_atom_site_occupancy
_atom_site_symmetry_multiplicity
_atom_site_calc_flag
_atom_site_refinement_flags
Cr1 Cr 0.12905(4) 0.74896(8) 0.12248(2) 0.01899(16) Uani 1 1 d .
C1 C 0.1754(3) 0.5432(5) 0.08002(14) 0.0206(7) Uani 1 1 d .
C2 C 0.1666(3) 0.2827(5) 0.03927(14) 0.0245(8) Uani 1 1 d .
H2 H 0.1384 0.1781 0.0231 0.029 Uiso 1 1 calc R
C3 C 0.2689(3) 0.3309(5) 0.04691(14) 0.0225(8) Uani 1 1 d .
H3 H 0.3265 0.2679 0.0370 0.027 Uiso 1 1 calc R
C4 C -0.0056(3) 0.4068(5) 0.05517(14) 0.0229(8) Uani 1 1 d .
H4A H -0.0326 0.3270 0.0283 0.027 Uiso 1 1 calc R
H4B H -0.0335 0.5285 0.0472 0.027 Uiso 1 1 calc R
C5 C -0.0494(3) 0.3416(5) 0.09974(14) 0.0261(8) Uani 1 1 d .
H5A H -0.1111 0.2634 0.0899 0.031 Uiso 1 1 calc R
H5B H 0.0051 0.2685 0.1192 0.031 Uiso 1 1 calc R
C6 C -0.0826(3) 0.4944(6) 0.13031(15) 0.0274(8) Uani 1 1 d .
H6A H -0.1278 0.5786 0.1096 0.033 Uiso 1 1 calc R
H6B H -0.1257 0.4440 0.1535 0.033 Uiso 1 1 calc R
C7 C 0.0084(3) 0.5975(5) 0.15708(14) 0.0228(8) Uani 1 1 d .
C8 C 0.1091(3) 0.5263(5) 0.17351(14) 0.0257(8) Uani 1 1 d .
H8 H 0.1302 0.4063 0.1687 0.031 Uiso 1 1 calc R
C9 C 0.1736(3) 0.6583(6) 0.19797(14) 0.0266(8) Uani 1 1 d .
H9 H 0.2464 0.6468 0.2099 0.032 Uiso 1 1 calc R
C10 C 0.1093(3) 0.8141(6) 0.20171(13) 0.0239(8) Uani 1 1 d .
C11 C 0.0065(3) 0.7772(5) 0.17657(13) 0.0220(8) Uani 1 1 d .
C12 C -0.0740(3) 0.9119(5) 0.17484(13) 0.0225(8) Uani 1 1 d .
C13 C -0.0475(4) 1.0671(6) 0.19913(15) 0.0303(9) Uani 1 1 d .
H13 H -0.1005 1.1560 0.1998 0.036 Uiso 1 1 calc R
C14 C 0.0550(4) 1.1025(6) 0.22342(15) 0.0327(10) Uani 1 1 d .
H14 H 0.0683 1.2141 0.2393 0.039 Uiso 1 1 calc R
C15 C 0.1349(3) 0.9810(6) 0.22471(15) 0.0313(9) Uani 1 1 d .
C16 C 0.2452(4) 1.0132(8) 0.24943(17) 0.0428(12) Uani 1 1 d .
H16A H 0.2491 1.1322 0.2642 0.064 Uiso 1 1 calc R
H16B H 0.2949 1.0069 0.2262 0.064 Uiso 1 1 calc R
H16C H 0.2634 0.9216 0.2740 0.064 Uiso 1 1 calc R
C17 C -0.1828(3) 0.8863(6) 0.14804(16) 0.0331(9) Uani 1 1 d .
H17A H -0.2271 0.9890 0.1538 0.050 Uiso 1 1 calc R
H17B H -0.2138 0.7762 0.1589 0.050 Uiso 1 1 calc R
H17C H -0.1787 0.8771 0.1139 0.050 Uiso 1 1 calc R
C18 C 0.3705(3) 0.5937(5) 0.07910(14) 0.0214(7) Uani 1 1 d .
C19 C 0.3928(3) 0.6993(5) 0.04148(15) 0.0238(8) Uani 1 1 d .
C20 C 0.4866(3) 0.7961(6) 0.04753(17) 0.0319(9) Uani 1 1 d .
H20 H 0.5039 0.8692 0.0224 0.038 Uiso 1 1 calc R
C21 C 0.5549(3) 0.7872(6) 0.08964(19) 0.0378(11) Uani 1 1 d .
H21 H 0.6180 0.8561 0.0935 0.045 Uiso 1 1 calc R
C22 C 0.5319(3) 0.6780(6) 0.12661(17) 0.0349(10) Uani 1 1 d .
H22 H 0.5799 0.6722 0.1553 0.042 Uiso 1 1 calc R
C23 C 0.4391(3) 0.5767(6) 0.12189(15) 0.0270(8) Uani 1 1 d .
C24 C 0.3175(3) 0.7174(5) -0.00540(14) 0.0242(8) Uani 1 1 d .
H24 H 0.2608 0.6249 -0.0055 0.029 Uiso 1 1 calc R
C25 C 0.2650(3) 0.9019(5) -0.00781(15) 0.0282(9) Uani 1 1 d .
H25A H 0.3182 0.9947 -0.0102 0.042 Uiso 1 1 calc R
H25B H 0.2324 0.9215 0.0210 0.042 Uiso 1 1 calc R
H25C H 0.2107 0.9078 -0.0358 0.042 Uiso 1 1 calc R
C26 C 0.3732(4) 0.6840(7) -0.04892(16) 0.0370(10) Uani 1 1 d .
H26A H 0.3212 0.6857 -0.0778 0.056 Uiso 1 1 calc R
H26B H 0.4082 0.5668 -0.0459 0.056 Uiso 1 1 calc R
H26C H 0.4259 0.7780 -0.0509 0.056 Uiso 1 1 calc R
C27 C 0.4182(3) 0.4506(6) 0.16127(16) 0.0330(10) Uani 1 1 d .
H27 H 0.3405 0.4270 0.1572 0.040 Uiso 1 1 calc R
C28 C 0.4736(4) 0.2705(7) 0.15657(19) 0.0397(11) Uani 1 1 d .
H28A H 0.4469 0.2160 0.1258 0.060 Uiso 1 1 calc R
H28B H 0.4595 0.1903 0.1823 0.060 Uiso 1 1 calc R
H28C H 0.5498 0.2901 0.1586 0.060 Uiso 1 1 calc R
C29 C 0.4495(4) 0.5311(8) 0.21108(17) 0.0452(12) Uani 1 1 d .
H29A H 0.5266 0.5363 0.2184 0.068 Uiso 1 1 calc R
H29B H 0.4215 0.4559 0.2347 0.068 Uiso 1 1 calc R
H29C H 0.4204 0.6524 0.2120 0.068 Uiso 1 1 calc R
Cl1 Cl 0.26510(7) 0.94689(13) 0.12474(4) 0.0268(2) Uani 1 1 d .
Cl2 Cl 0.01515(7) 0.88142(12) 0.06250(3) 0.0239(2) Uani 1 1 d .
N1 N 0.1103(2) 0.4129(4) 0.05918(11) 0.0187(6) Uani 1 1 d .
N2 N 0.2735(2) 0.4899(4) 0.07197(12) 0.0208(6) Uani 1 1 d .

loop_
_atom_site_aniso_label
_atom_site_aniso_U_11
_atom_site_aniso_U_22
_atom_site_aniso_U_33
_atom_site_aniso_U_23
_atom_site_aniso_U_13
_atom_site_aniso_U_12
Cr1 0.0197(3) 0.0183(3) 0.0194(3) -0.0007(2) 0.0043(2) -0.0021(2)
C1 0.0188(17) 0.0173(17) 0.0264(19) 0.0005(14) 0.0055(14) -0.0027(13)
C2 0.030(2) 0.0167(17) 0.027(2) -0.0037(15) 0.0045(16) 0.0029(15)
C3 0.0217(18) 0.0188(17) 0.0263(19) -0.0039(15) 0.0010(15) 0.0010(14)
C4 0.0187(17) 0.0214(18) 0.028(2) -0.0028(15) 0.0026(15) -0.0052(14)
C5 0.0260(19) 0.0250(19) 0.029(2) -0.0010(16) 0.0088(16) -0.0100(16)
C6 0.0205(18) 0.029(2) 0.034(2) -0.0048(17) 0.0074(16) -0.0067(15)
C7 0.0232(18) 0.0241(18) 0.0226(19) 0.0026(15) 0.0080(15) -0.0032(15)
C8 0.029(2) 0.0229(18) 0.027(2) 0.0100(16) 0.0107(16) 0.0024(16)
C9 0.0232(19) 0.035(2) 0.0215(19) 0.0010(16) 0.0037(15) -0.0018(16)
C10 0.0234(18) 0.030(2) 0.0191(18) -0.0016(16) 0.0058(14) -0.0010(16)
C11 0.0246(18) 0.0250(19) 0.0173(17) 0.0024(15) 0.0068(14) -0.0013(15)
C12 0.0214(18) 0.0281(19) 0.0188(18) 0.0026(15) 0.0060(14) 0.0016(15)
C13 0.038(2) 0.025(2) 0.030(2) 0.0023(17) 0.0133(18) 0.0058(17)
C14 0.046(3) 0.029(2) 0.025(2) -0.0067(17) 0.0127(18) -0.0078(19)
C15 0.034(2) 0.037(2) 0.024(2) -0.0065(18) 0.0086(17) -0.0093(18)
C16 0.041(3) 0.058(3) 0.030(2) -0.014(2) 0.006(2) -0.014(2)
C17 0.027(2) 0.038(2) 0.035(2) 0.0012(19) 0.0069(18) 0.0039(18)
C18 0.0177(17) 0.0177(17) 0.029(2) -0.0034(15) 0.0044(14) -0.0004(14)
C19 0.0212(17) 0.0201(17) 0.031(2) -0.0016(15) 0.0064(15) 0.0012(14)
C20 0.0223(19) 0.028(2) 0.045(3) 0.0089(19) 0.0025(18) -0.0047(16)
C21 0.022(2) 0.034(2) 0.056(3) 0.007(2) -0.0003(19) -0.0057(17)
C22 0.022(2) 0.036(2) 0.044(3) 0.002(2) -0.0025(18) -0.0008(17)
C23 0.0179(17) 0.028(2) 0.034(2) -0.0010(17) 0.0020(15) 0.0022(15)
C24 0.0236(18) 0.0203(18) 0.028(2) 0.0034(15) 0.0029(15) -0.0014(14)
C25 0.032(2) 0.0237(19) 0.028(2) 0.0003(16) 0.0015(16) 0.0057(17)
C26 0.039(2) 0.041(2) 0.033(2) -0.004(2) 0.0120(19) 0.009(2)
C27 0.0191(18) 0.045(3) 0.035(2) 0.006(2) 0.0058(16) -0.0009(18)
C28 0.033(2) 0.041(3) 0.044(3) 0.012(2) 0.001(2) 0.000(2)
C29 0.030(2) 0.070(4) 0.035(3) -0.006(2) 0.0028(19) 0.002(2)
Cl1 0.0266(5) 0.0257(5) 0.0290(5) -0.0035(4) 0.0072(4) -0.0094(4)
Cl2 0.0252(4) 0.0230(4) 0.0232(5) 0.0012(3) 0.0024(3) 0.0004(3)
N1 0.0169(14) 0.0194(15) 0.0204(15) 0.0000(12) 0.0051(11) -0.0014(11)
N2 0.0163(14) 0.0192(15) 0.0269(17) -0.0002(13) 0.0037(12) -0.0005(12)

loop_
_atom_type_symbol
_atom_type_description
_atom_type_scat_dispersion_real
_atom_type_scat_dispersion_imag
_atom_type_scat_source
Cr Cr 0.3209 0.6236 'International Tables Vol C Tables 4.2.6.8 and 6.1.1.4'
C C 0.0033 0.0016 'International Tables Vol C Tables 4.2.6.8 and 6.1.1.4'
Cl Cl 0.1484 0.1585 'International Tables Vol C Tables 4.2.6.8 and 6.1.1.4'
N N 0.0061 0.0033 'International Tables Vol C Tables 4.2.6.8 and 6.1.1.4'
H H 0.0000 0.0000 'International Tables Vol C Tables 4.2.6.8 and 6.1.1.4'

loop_
_geom_angle_atom_site_label_1
_geom_angle_atom_site_label_2
_geom_angle_atom_site_label_3
_geom_angle
C1 Cr1 C8 84.07(15)
C1 Cr1 C9 106.03(15)
C8 Cr1 C9 36.48(15)
C1 Cr1 C7 98.74(14)
C8 Cr1 C7 36.63(14)
C9 Cr1 C7 61.86(14)
C1 Cr1 Cl1 102.36(10)
C8 Cr1 Cl1 128.21(11)
C9 Cr1 Cl1 94.51(11)
C7 Cr1 Cl1 152.04(11)
C1 Cr1 Cl2 95.14(11)
C8 Cr1 Cl2 132.68(11)
C9 Cr1 Cl2 152.25(11)
C7 Cr1 Cl2 97.85(11)
Cl1 Cr1 Cl2 98.30(4)
C1 Cr1 C10 141.48(15)
C8 Cr1 C10 59.78(15)
C9 Cr1 C10 36.33(14)
C7 Cr1 C10 60.77(14)
Cl1 Cr1 C10 91.42(10)
Cl2 Cr1 C10 118.49(10)
C1 Cr1 C11 135.39(14)
C8 Cr1 C11 59.82(14)
C9 Cr1 C11 60.39(14)
C7 Cr1 C11 36.66(13)
Cl1 Cr1 C11 120.07(10)
Cl2 Cr1 C11 91.95(10)
C10 Cr1 C11 35.42(13)
N1 C1 N2 103.9(3)
N1 C1 Cr1 124.8(3)
N2 C1 Cr1 130.7(3)
C3 C2 N1 107.4(3)
C3 C2 H2 126.3
N1 C2 H2 126.3
C2 C3 N2 106.4(3)
C2 C3 H3 126.8
N2 C3 H3 126.8
N1 C4 C5 115.3(3)
N1 C4 H4A 108.4
C5 C4 H4A 108.4
N1 C4 H4B 108.4
C5 C4 H4B 108.4
H4A C4 H4B 107.5
C6 C5 C4 113.3(3)
C6 C5 H5A 108.9
C4 C5 H5A 108.9
C6 C5 H5B 108.9
C4 C5 H5B 108.9
H5A C5 H5B 107.7
C7 C6 C5 114.2(3)
C7 C6 H6A 108.7
C5 C6 H6A 108.7
C7 C6 H6B 108.7
C5 C6 H6B 108.7
H6A C6 H6B 107.6
C8 C7 C11 106.5(3)
C8 C7 C6 125.4(4)
C11 C7 C6 127.6(4)
C8 C7 Cr1 71.4(2)
C11 C7 Cr1 75.6(2)
C6 C7 Cr1 124.4(3)
C9 C8 C7 110.2(4)
C9 C8 Cr1 71.8(2)
C7 C8 Cr1 71.9(2)
C9 C8 H8 124.9
C7 C8 H8 124.9
Cr1 C8 H8 122.9
C8 C9 C10 107.5(3)
C8 C9 Cr1 71.7(2)
C10 C9 Cr1 75.9(2)
C8 C9 H9 126.2
C10 C9 H9 126.2
Cr1 C9 H9 118.1
C15 C10 C11 122.2(4)
C15 C10 C9 130.1(4)
C11 C10 C9 107.7(3)
C15 C10 Cr1 124.8(3)
C11 C10 Cr1 72.5(2)
C9 C10 Cr1 67.8(2)
C10 C11 C12 119.2(4)
C10 C11 C7 107.7(3)
C12 C11 C7 133.1(4)
C10 C11 Cr1 72.1(2)
C12 C11 Cr1 125.6(3)
C7 C11 Cr1 67.7(2)
C13 C12 C11 116.7(4)
C13 C12 C17 120.7(4)
C11 C12 C17 122.6(4)
C12 C13 C14 123.4(4)
C12 C13 H13 118.3
C14 C13 H13 118.3
C15 C14 C13 121.9(4)
C15 C14 H14 119.0
C13 C14 H14 119.0
C14 C15 C10 116.4(4)
C14 C15 C16 123.9(4)
C10 C15 C16 119.7(4)
C15 C16 H16A 109.5
C15 C16 H16B 109.5
H16A C16 H16B 109.5
C15 C16 H16C 109.5
H16A C16 H16C 109.5
H16B C16 H16C 109.5
C12 C17 H17A 109.5
C12 C17 H17B 109.5
H17A C17 H17B 109.5
C12 C17 H17C 109.5
H17A C17 H17C 109.5
H17B C17 H17C 109.5
C19 C18 C23 123.1(4)
C19 C18 N2 117.3(3)
C23 C18 N2 119.4(3)
C18 C19 C20 117.8(4)
C18 C19 C24 123.0(3)
C20 C19 C24 119.1(4)
C21 C20 C19 120.8(4)
C21 C20 H20 119.6
C19 C20 H20 119.6
C20 C21 C22 120.4(4)
C20 C21 H21 119.8
C22 C21 H21 119.8
C21 C22 C23 120.7(4)
C21 C22 H22 119.6
C23 C22 H22 119.6
C22 C23 C18 117.0(4)
C22 C23 C27 120.1(4)
C18 C23 C27 122.8(4)
C25 C24 C26 111.2(3)
C25 C24 C19 109.6(3)
C26 C24 C19 112.2(3)
C25 C24 H24 107.9
C26 C24 H24 107.9
C19 C24 H24 107.9
C24 C25 H25A 109.5
C24 C25 H25B 109.5
H25A C25 H25B 109.5
C24 C25 H25C 109.5
H25A C25 H25C 109.5
H25B C25 H25C 109.5
C24 C26 H26A 109.5
C24 C26 H26B 109.5
H26A C26 H26B 109.5
C24 C26 H26C 109.5
H26A C26 H26C 109.5
H26B C26 H26C 109.5
C23 C27 C28 110.3(4)
C23 C27 C29 112.8(4)
C28 C27 C29 111.0(4)
C23 C27 H27 107.5
C28 C27 H27 107.5
C29 C27 H27 107.5
C27 C28 H28A 109.5
C27 C28 H28B 109.5
H28A C28 H28B 109.5
C27 C28 H28C 109.5
H28A C28 H28C 109.5
H28B C28 H28C 109.5
C27 C29 H29A 109.5
C27 C29 H29B 109.5
H29A C29 H29B 109.5
C27 C29 H29C 109.5
H29A C29 H29C 109.5
H29B C29 H29C 109.5
C1 N1 C2 111.1(3)
C1 N1 C4 127.1(3)
C2 N1 C4 121.8(3)
C1 N2 C3 111.3(3)
C1 N2 C18 127.5(3)
C3 N2 C18 120.2(3)

loop_
_geom_bond_atom_site_label_1
_geom_bond_atom_site_label_2
_geom_bond_distance
Cr1 C1 2.089(4)
Cr1 C8 2.242(4)
Cr1 C9 2.243(4)
Cr1 C7 2.249(4)
Cr1 Cl1 2.2765(11)
Cr1 Cl2 2.3022(11)
Cr1 C10 2.350(4)
Cr1 C11 2.355(4)
C1 N1 1.359(5)
C1 N2 1.367(5)
C2 C3 1.345(5)
C2 N1 1.377(5)
C2 H2 0.9500
C3 N2 1.380(5)
C3 H3 0.9500
C4 N1 1.473(4)
C4 C5 1.534(5)
C4 H4A 0.9900
C4 H4B 0.9900
C5 C6 1.529(6)
C5 H5A 0.9900
C5 H5B 0.9900
C6 C7 1.508(5)
C6 H6A 0.9900
C6 H6B 0.9900
C7 C8 1.411(5)
C7 C11 1.451(5)
C8 C9 1.404(6)
C8 H8 0.9500
C9 C10 1.436(6)
C9 H9 0.9500
C10 C15 1.422(6)
C10 C11 1.431(5)
C11 C12 1.435(5)
C12 C13 1.366(6)
C12 C17 1.502(6)
C13 C14 1.418(6)
C13 H13 0.9500
C14 C15 1.363(6)
C14 H14 0.9500
C15 C16 1.504(6)
C16 H16A 0.9800
C16 H16B 0.9800
C16 H16C 0.9800
C17 H17A 0.9800
C17 H17B 0.9800
C17 H17C 0.9800
C18 C19 1.389(6)
C18 C23 1.401(6)
C18 N2 1.453(5)
C19 C20 1.391(5)
C19 C24 1.535(5)
C20 C21 1.379(6)
C20 H20 0.9500
C21 C22 1.393(7)
C21 H21 0.9500
C22 C23 1.398(6)
C22 H22 0.9500
C23 C27 1.514(6)
C24 C25 1.528(5)
C24 C26 1.532(6)
C24 H24 1.0000
C25 H25A 0.9800
C25 H25B 0.9800
C25 H25C 0.9800
C26 H26A 0.9800
C26 H26B 0.9800
C26 H26C 0.9800
C27 C28 1.533(7)
C27 C29 1.537(7)
C27 H27 1.0000
C28 H28A 0.9800
C28 H28B 0.9800
C28 H28C 0.9800
C29 H29A 0.9800
C29 H29B 0.9800
C29 H29C 0.9800

loop_
_geom_torsion_atom_site_label_1
_geom_torsion_atom_site_label_2
_geom_torsion_atom_site_label_3
_geom_torsion_atom_site_label_4
_geom_torsion
C8 Cr1 C1 N1 67.9(3)
C9 Cr1 C1 N1 97.3(3)
C7 Cr1 C1 N1 34.2(3)
Cl1 Cr1 C1 N1 -164.3(3)
Cl2 Cr1 C1 N1 -64.6(3)
C10 Cr1 C1 N1 87.3(4)
C11 Cr1 C1 N1 33.5(4)
C8 Cr1 C1 N2 -101.6(4)
C9 Cr1 C1 N2 -72.2(4)
C7 Cr1 C1 N2 -135.3(4)
Cl1 Cr1 C1 N2 26.3(4)
Cl2 Cr1 C1 N2 125.9(3)
C10 Cr1 C1 N2 -82.2(4)
C11 Cr1 C1 N2 -136.0(3)
N1 C2 C3 N2 0.6(4)
N1 C4 C5 C6 98.4(4)
C4 C5 C6 C7 -72.4(5)
C5 C6 C7 C8 -30.0(6)
C5 C6 C7 C11 159.2(4)
C5 C6 C7 Cr1 60.7(5)
C1 Cr1 C7 C8 67.5(3)
C9 Cr1 C7 C8 -36.0(2)
Cl1 Cr1 C7 C8 -71.2(3)
Cl2 Cr1 C7 C8 164.0(2)
C10 Cr1 C7 C8 -77.6(3)
C11 Cr1 C7 C8 -113.3(3)
C1 Cr1 C7 C11 -179.1(2)
C8 Cr1 C7 C11 113.3(3)
C9 Cr1 C7 C11 77.3(2)
Cl1 Cr1 C7 C11 42.1(4)
Cl2 Cr1 C7 C11 -82.7(2)
C10 Cr1 C7 C11 35.7(2)
C1 Cr1 C7 C6 -53.1(3)
C8 Cr1 C7 C6 -120.6(4)
C9 Cr1 C7 C6 -156.7(4)
Cl1 Cr1 C7 C6 168.2(2)
Cl2 Cr1 C7 C6 43.4(3)
C10 Cr1 C7 C6 161.7(4)
C11 Cr1 C7 C6 126.0(4)
C11 C7 C8 C9 -6.2(4)
C6 C7 C8 C9 -178.6(4)
Cr1 C7 C8 C9 62.0(3)
C11 C7 C8 Cr1 -68.1(3)
C6 C7 C8 Cr1 119.5(4)
C1 Cr1 C8 C9 127.4(2)
C7 Cr1 C8 C9 -119.3(3)
Cl1 Cr1 C8 C9 26.3(3)
Cl2 Cr1 C8 C9 -141.1(2)
C10 Cr1 C8 C9 -38.7(2)
C11 Cr1 C8 C9 -79.9(3)
C1 Cr1 C8 C7 -113.3(3)
C9 Cr1 C8 C7 119.3(3)
Cl1 Cr1 C8 C7 145.6(2)
Cl2 Cr1 C8 C7 -21.8(3)
C10 Cr1 C8 C7 80.6(2)
C11 Cr1 C8 C7 39.4(2)
C7 C8 C9 C10 6.0(5)
Cr1 C8 C9 C10 68.1(3)
C7 C8 C9 Cr1 -62.1(3)
C1 Cr1 C9 C8 -55.3(3)
C7 Cr1 C9 C8 36.2(2)
Cl1 Cr1 C9 C8 -159.5(2)
Cl2 Cr1 C9 C8 83.0(3)
C10 Cr1 C9 C8 114.2(3)
C11 Cr1 C9 C8 78.2(2)
C1 Cr1 C9 C10 -169.5(2)
C8 Cr1 C9 C10 -114.2(3)
C7 Cr1 C9 C10 -78.0(2)
Cl1 Cr1 C9 C10 86.3(2)
Cl2 Cr1 C9 C10 -31.2(4)
C11 Cr1 C9 C10 -36.0(2)
C8 C9 C10 C15 177.2(4)
Cr1 C9 C10 C15 -117.6(4)
C8 C9 C10 C11 -3.4(4)
Cr1 C9 C10 C11 61.8(3)
C8 C9 C10 Cr1 -65.3(3)
C1 Cr1 C10 C15 140.6(3)
C8 Cr1 C10 C15 163.2(4)
C9 Cr1 C10 C15 124.3(4)
C7 Cr1 C10 C15 -154.4(4)
Cl1 Cr1 C10 C15 28.6(3)
Cl2 Cr1 C10 C15 -71.7(4)
C11 Cr1 C10 C15 -117.5(4)
C1 Cr1 C10 C11 -101.9(3)
C8 Cr1 C10 C11 -79.4(2)
C9 Cr1 C10 C11 -118.2(3)
C7 Cr1 C10 C11 -36.9(2)
Cl1 Cr1 C10 C11 146.1(2)
Cl2 Cr1 C10 C11 45.8(2)
C1 Cr1 C10 C9 16.3(3)
C8 Cr1 C10 C9 38.9(2)
C7 Cr1 C10 C9 81.3(2)
Cl1 Cr1 C10 C9 -95.7(2)
Cl2 Cr1 C10 C9 164.07(19)
C11 Cr1 C10 C9 118.2(3)
C15 C10 C11 C12 -0.7(6)
C9 C10 C11 C12 179.8(3)
Cr1 C10 C11 C12 -121.3(3)
C15 C10 C11 C7 179.1(4)
C9 C10 C11 C7 -0.3(4)
Cr1 C10 C11 C7 58.6(3)
C15 C10 C11 Cr1 120.6(4)
C9 C10 C11 Cr1 -58.9(3)
C8 C7 C11 C10 3.9(4)
C6 C7 C11 C10 176.1(4)
Cr1 C7 C11 C10 -61.4(3)
C8 C7 C11 C12 -176.2(4)
C6 C7 C11 C12 -4.1(7)
Cr1 C7 C11 C12 118.5(4)
C8 C7 C11 Cr1 65.2(3)
C6 C7 C11 Cr1 -122.6(4)
C1 Cr1 C11 C10 119.8(3)
C8 Cr1 C11 C10 79.2(3)
C9 Cr1 C11 C10 36.9(2)
C7 Cr1 C11 C10 118.6(3)
Cl1 Cr1 C11 C10 -40.1(3)
Cl2 Cr1 C11 C10 -140.9(2)
C1 Cr1 C11 C12 -126.7(3)
C8 Cr1 C11 C12 -167.3(4)
C9 Cr1 C11 C12 150.4(4)
C7 Cr1 C11 C12 -127.9(4)
Cl1 Cr1 C11 C12 73.4(3)
Cl2 Cr1 C11 C12 -27.4(3)
C10 Cr1 C11 C12 113.5(4)
C1 Cr1 C11 C7 1.2(3)
C8 Cr1 C11 C7 -39.3(2)
C9 Cr1 C11 C7 -81.7(2)
Cl1 Cr1 C11 C7 -158.69(19)
Cl2 Cr1 C11 C7 100.6(2)
C10 Cr1 C11 C7 -118.6(3)
C10 C11 C12 C13 -2.1(5)
C7 C11 C12 C13 178.0(4)
Cr1 C11 C12 C13 -90.2(4)
C10 C11 C12 C17 178.1(4)
C7 C11 C12 C17 -1.8(7)
Cr1 C11 C12 C17 90.0(4)
C11 C12 C13 C14 2.9(6)
C17 C12 C13 C14 -177.2(4)
C12 C13 C14 C15 -0.9(7)
C13 C14 C15 C10 -2.0(6)
C13 C14 C15 C16 179.2(4)
C11 C10 C15 C14 2.8(6)
C9 C10 C15 C14 -177.9(4)
Cr1 C10 C15 C14 93.1(4)
C11 C10 C15 C16 -178.4(4)
C9 C10 C15 C16 1.0(7)
Cr1 C10 C15 C16 -88.1(5)
C23 C18 C19 C20 -1.9(6)
N2 C18 C19 C20 -178.6(3)
C23 C18 C19 C24 179.9(4)
N2 C18 C19 C24 3.2(5)
C18 C19 C20 C21 -0.1(6)
C24 C19 C20 C21 178.2(4)
C19 C20 C21 C22 1.3(7)
C20 C21 C22 C23 -0.5(7)
C21 C22 C23 C18 -1.4(6)
C21 C22 C23 C27 176.5(4)
C19 C18 C23 C22 2.6(6)
N2 C18 C23 C22 179.2(4)
C19 C18 C23 C27 -175.2(4)
N2 C18 C23 C27 1.4(6)
C18 C19 C24 C25 106.5(4)
C20 C19 C24 C25 -71.7(5)
C18 C19 C24 C26 -129.3(4)
C20 C19 C24 C26 52.5(5)
C22 C23 C27 C28 -83.6(5)
C18 C23 C27 C28 94.1(5)
C22 C23 C27 C29 41.1(5)
C18 C23 C27 C29 -141.1(4)
N2 C1 N1 C2 0.5(4)
Cr1 C1 N1 C2 -171.3(3)
N2 C1 N1 C4 -176.9(3)
Cr1 C1 N1 C4 11.3(5)
C3 C2 N1 C1 -0.7(4)
C3 C2 N1 C4 176.9(3)
C5 C4 N1 C1 -80.5(5)
C5 C4 N1 C2 102.3(4)
N1 C1 N2 C3 -0.1(4)
Cr1 C1 N2 C3 171.0(3)
N1 C1 N2 C18 168.3(3)
Cr1 C1 N2 C18 -20.6(6)
C2 C3 N2 C1 -0.3(4)
C2 C3 N2 C18 -169.7(3)
C19 C18 N2 C1 -88.2(5)
C23 C18 N2 C1 95.0(5)
C19 C18 N2 C3 79.3(4)
C23 C18 N2 C3 -97.5(4)
